data_4038308
loop_
_publ_author_name
'Wu, Xing-De'
'Li, Xiao-Nian'
'Peng, Li-Yan'
'Zhao, Qin-Shi'

_publ_section_title
;
 Huperserratines A and B, Two Macrocyclic <i>Lycopodium</i> Alkaloids with
 an Unusual Skeleton from <i>Huperzia serrata</i>.
;
_journal_name_full 'The Journal of organic chemistry'
_journal_paper_doi 10.1021/acs.joc.0c00623
_journal_year 2020
_chemical_absolute_configuration ad
_chemical_formula_moiety 'C17 H28 N2 O3'
_chemical_formula_sum 'C17 H28 N2 O3'
_chemical_formula_weight 308.41
_space_group_IT_number 4
_space_group_name_Hall 'P 2yb'
_space_group_name_H-M_alt 'P 1 21 1'
_symmetry_cell_setting monoclinic
_symmetry_space_group_name_Hall 'P 2yb'
_symmetry_space_group_name_H-M 'P 1 21 1'
_atom_sites_solution_hydrogens geom
_atom_sites_solution_primary direct
_atom_sites_solution_secondary difmap
_audit_creation_method SHELXL-97
_cell_angle_alpha 90.00
_cell_angle_beta 100.8540(10)
_cell_angle_gamma 90.00
_cell_formula_units_Z 2
_cell_length_a 10.4076(3)
_cell_length_b 6.5798(2)
_cell_length_c 12.4643(4)
_cell_measurement_reflns_used 7333
_cell_measurement_temperature 100(2)
_cell_measurement_theta_max 69.07
_cell_measurement_theta_min 3.61
_cell_volume 838.28(4)
_computing_cell_refinement 'Bruker SAINT'
_computing_data_collection 'Bruker APEX2'
_computing_data_reduction 'Bruker SAINT'
_computing_molecular_graphics 'Bruker SHELXTL'
_computing_publication_material 'Bruker SHELXTL'
_computing_structure_refinement 'SHELXL-97 (Sheldrick, 2008)'
_computing_structure_solution 'SHELXS-97 (Sheldrick, 2008)'
_diffrn_ambient_temperature 100(2)
_diffrn_measured_fraction_theta_full 0.971
_diffrn_measured_fraction_theta_max 0.971
_diffrn_measurement_device_type 'Bruker APEX-II CCD'
_diffrn_measurement_method '\f and \w scans'
_diffrn_radiation_monochromator graphite
_diffrn_radiation_source 'fine-focus sealed tube'
_diffrn_radiation_type CuK\a
_diffrn_radiation_wavelength 1.54178
_diffrn_reflns_av_R_equivalents 0.0283
_diffrn_reflns_av_sigmaI/netI 0.0319
_diffrn_reflns_limit_h_max 12
_diffrn_reflns_limit_h_min -12
_diffrn_reflns_limit_k_max 7
_diffrn_reflns_limit_k_min -7
_diffrn_reflns_limit_l_max 15
_diffrn_reflns_limit_l_min -14
_diffrn_reflns_number 7198
_diffrn_reflns_theta_full 69.54
_diffrn_reflns_theta_max 69.54
_diffrn_reflns_theta_min 3.61
_exptl_absorpt_coefficient_mu 0.669
_exptl_absorpt_correction_T_max 0.6896
_exptl_absorpt_correction_T_min 0.5006
_exptl_absorpt_correction_type multi-scan
_exptl_absorpt_process_details sadabs
_exptl_crystal_colour colourless
_exptl_crystal_density_diffrn 1.222
_exptl_crystal_density_method 'not measured'
_exptl_crystal_description block
_exptl_crystal_F_000 336
_exptl_crystal_size_max 1.20
_exptl_crystal_size_mid 0.96
_exptl_crystal_size_min 0.60
_refine_diff_density_max 0.194
_refine_diff_density_min -0.232
_refine_diff_density_rms 0.055
_refine_ls_abs_structure_details 'Flack H D (1983), Acta Cryst. A39, 876-881'
_refine_ls_abs_structure_Flack 0.06(18)
_refine_ls_extinction_coef 0.128(4)
_refine_ls_extinction_expression Fc^*^=kFc[1+0.001xFc^2^\l^3^/sin(2\q)]^-1/4^
_refine_ls_extinction_method SHELXL
_refine_ls_goodness_of_fit_ref 1.143
_refine_ls_hydrogen_treatment constr
_refine_ls_matrix_type full
_refine_ls_number_parameters 203
_refine_ls_number_reflns 2555
_refine_ls_number_restraints 1
_refine_ls_restrained_S_all 1.142
_refine_ls_R_factor_all 0.0336
_refine_ls_R_factor_gt 0.0336
_refine_ls_shift/su_max 0.000
_refine_ls_shift/su_mean 0.000
_refine_ls_structure_factor_coef Fsqd
_refine_ls_weighting_details 'calc w=1/[\s^2^(Fo^2^)+(0.0466P)^2^+0.1487P] where P=(Fo^2^+2Fc^2^)/3'
_refine_ls_weighting_scheme calc
_refine_ls_wR_factor_gt 0.0848
_refine_ls_wR_factor_ref 0.0848
_reflns_number_gt 2554
_reflns_number_total 2555
_reflns_threshold_expression >2sigma(I)
_cod_data_source_file jo0c00623_si_002.cif
_cod_data_source_block cu_fwa_148_0m
_cod_depositor_comments
;
The following automatic conversions were performed:

data item '_symmetry_cell_setting' value 'Monoclinic' was changed to
'monoclinic' in accordance with the
/home/data/users/saulius/crontab/automatic-downloads/rss-feeds/ACS/lib/dictionaries/cif_core.dic
dictionary named 'cif_core.dic' version 2.4.2 last updated on
2011-04-26.

Automatic conversion script
Id: cif_fix_values 7556 2019-12-06 15:28:31Z antanas 
;
_cod_original_sg_symbol_H-M 'P 21'
_cod_database_code 4038308

loop_
_symmetry_equiv_pos_as_xyz
'x, y, z'
'-x, y+1/2, -z'

loop_
_atom_site_label
_atom_site_type_symbol
_atom_site_fract_x
_atom_site_fract_y
_atom_site_fract_z
_atom_site_U_iso_or_equiv
_atom_site_adp_type
_atom_site_occupancy
_atom_site_symmetry_multiplicity
_atom_site_calc_flag
_atom_site_refinement_flags
_atom_site_disorder_assembly
_atom_site_disorder_group
O13 O 0.31313(11) 0.5549(2) 0.03306(9) 0.0292(3) Uani 1 1 d . . .
C8 C 0.57002(14) 0.7580(3) 0.29927(12) 0.0218(4) Uani 1 1 d . . .
H8A H 0.6252 0.7243 0.3707 0.026 Uiso 1 1 calc R . .
H8B H 0.5788 0.9055 0.2865 0.026 Uiso 1 1 calc R . .
O5 O 0.30762(10) 0.42449(19) 0.43553(9) 0.0228(3) Uani 1 1 d . . .
H5 H 0.2781 0.3080 0.4442 0.034 Uiso 1 1 calc R . .
O4 O 0.17783(10) 1.0777(2) 0.44543(8) 0.0213(3) Uani 1 1 d . . .
N1 N 0.05168(11) 1.0556(2) 0.19612(9) 0.0183(3) Uani 1 1 d . . .
N5 N 0.20744(11) 0.5653(2) 0.42655(9) 0.0185(3) Uani 1 1 d . . .
C16 C 0.62974(18) 0.4110(3) 0.23249(16) 0.0333(4) Uani 1 1 d . . .
H16A H 0.6884 0.3886 0.3028 0.050 Uiso 1 1 calc R . .
H16B H 0.6650 0.3425 0.1745 0.050 Uiso 1 1 calc R . .
H16C H 0.5430 0.3557 0.2355 0.050 Uiso 1 1 calc R . .
C15 C 0.61843(15) 0.6383(3) 0.20869(13) 0.0245(4) Uani 1 1 d . . .
H15 H 0.7078 0.6896 0.2044 0.029 Uiso 1 1 calc R . .
C14 C 0.52878(16) 0.6813(3) 0.09800(13) 0.0249(4) Uani 1 1 d . . .
H14A H 0.5437 0.8223 0.0755 0.030 Uiso 1 1 calc R . .
H14B H 0.5526 0.5886 0.0423 0.030 Uiso 1 1 calc R . .
C13 C 0.38527(15) 0.6546(3) 0.10111(12) 0.0208(3) Uani 1 1 d . . .
C12 C 0.33568(14) 0.7628(3) 0.19302(11) 0.0175(3) Uani 1 1 d . . .
H12 H 0.2466 0.7087 0.1958 0.021 Uiso 1 1 calc R . .
C11 C 0.32275(14) 0.9915(3) 0.16816(11) 0.0197(3) Uani 1 1 d . . .
H11A H 0.4069 1.0425 0.1526 0.024 Uiso 1 1 calc R . .
H11B H 0.3054 1.0634 0.2337 0.024 Uiso 1 1 calc R . .
C10 C 0.21303(14) 1.0423(3) 0.07075(11) 0.0211(4) Uani 1 1 d . . .
H10A H 0.2156 1.1897 0.0552 0.025 Uiso 1 1 calc R . .
H10B H 0.2297 0.9686 0.0055 0.025 Uiso 1 1 calc R . .
C9 C 0.07660(14) 0.9873(3) 0.08981(11) 0.0198(3) Uani 1 1 d . . .
H9A H 0.0106 1.0489 0.0312 0.024 Uiso 1 1 calc R . .
H9B H 0.0657 0.8379 0.0847 0.024 Uiso 1 1 calc R . .
C17 C 0.05915(17) 1.2762(3) 0.20558(12) 0.0241(4) Uani 1 1 d . . .
H17A H -0.0088 1.3376 0.1499 0.036 Uiso 1 1 calc R . .
H17B H 0.1454 1.3223 0.1949 0.036 Uiso 1 1 calc R . .
H17C H 0.0458 1.3170 0.2783 0.036 Uiso 1 1 calc R . .
C1 C -0.07621(14) 0.9834(3) 0.21214(12) 0.0239(4) Uani 1 1 d . . .
H1A H -0.0891 0.8420 0.1852 0.029 Uiso 1 1 calc R . .
H1B H -0.1454 1.0685 0.1685 0.029 Uiso 1 1 calc R . .
C7 C 0.42714(14) 0.7088(3) 0.30243(11) 0.0173(3) Uani 1 1 d . . .
H7 H 0.4219 0.5581 0.3113 0.021 Uiso 1 1 calc R . .
C6 C 0.38428(13) 0.8052(3) 0.40307(11) 0.0178(3) Uani 1 1 d . . .
H6A H 0.4454 0.7618 0.4699 0.021 Uiso 1 1 calc R . .
H6B H 0.3898 0.9550 0.3979 0.021 Uiso 1 1 calc R . .
C5 C 0.24701(14) 0.7470(3) 0.41301(10) 0.0164(3) Uani 1 1 d . . .
C4 C 0.14449(13) 0.9049(3) 0.41845(11) 0.0167(3) Uani 1 1 d . . .
C3 C 0.00260(14) 0.8417(3) 0.40231(13) 0.0223(4) Uani 1 1 d . . .
H3A H -0.0229 0.8296 0.4746 0.027 Uiso 1 1 calc R . .
H3B H -0.0072 0.7060 0.3674 0.027 Uiso 1 1 calc R . .
C2 C -0.08995(13) 0.9904(3) 0.33215(12) 0.0213(3) Uani 1 1 d . . .
H2A H -0.0712 1.1299 0.3605 0.026 Uiso 1 1 calc R . .
H2B H -0.1813 0.9571 0.3376 0.026 Uiso 1 1 calc R . .

loop_
_atom_site_aniso_label
_atom_site_aniso_U_11
_atom_site_aniso_U_22
_atom_site_aniso_U_33
_atom_site_aniso_U_23
_atom_site_aniso_U_13
_atom_site_aniso_U_12
O13 0.0310(6) 0.0302(8) 0.0249(5) -0.0095(5) 0.0010(4) -0.0007(6)
C8 0.0165(7) 0.0270(10) 0.0226(7) -0.0036(7) 0.0051(5) -0.0023(6)
O5 0.0221(5) 0.0181(7) 0.0291(6) 0.0057(5) 0.0071(4) 0.0030(4)
O4 0.0261(5) 0.0196(7) 0.0193(5) -0.0033(5) 0.0067(4) -0.0025(5)
N1 0.0192(6) 0.0195(8) 0.0170(6) -0.0018(5) 0.0053(4) 0.0004(6)
N5 0.0195(6) 0.0212(7) 0.0156(5) 0.0005(5) 0.0050(4) 0.0013(6)
C16 0.0307(9) 0.0315(11) 0.0399(9) -0.0017(8) 0.0119(7) 0.0088(7)
C15 0.0188(7) 0.0293(10) 0.0275(8) -0.0050(7) 0.0094(6) -0.0031(7)
C14 0.0270(8) 0.0265(11) 0.0243(7) -0.0040(6) 0.0128(6) -0.0013(7)
C13 0.0254(7) 0.0181(8) 0.0191(7) 0.0015(6) 0.0045(5) 0.0005(7)
C12 0.0158(7) 0.0203(9) 0.0170(7) -0.0006(6) 0.0047(5) -0.0029(6)
C11 0.0197(6) 0.0220(9) 0.0184(6) -0.0007(6) 0.0066(5) -0.0029(6)
C10 0.0264(7) 0.0215(10) 0.0167(6) 0.0011(6) 0.0072(6) 0.0013(7)
C9 0.0238(7) 0.0209(9) 0.0141(6) -0.0019(6) 0.0019(5) 0.0020(6)
C17 0.0315(8) 0.0205(10) 0.0209(7) -0.0008(6) 0.0067(6) 0.0026(7)
C1 0.0189(7) 0.0312(10) 0.0215(7) -0.0040(7) 0.0034(5) 0.0001(7)
C7 0.0157(7) 0.0192(9) 0.0175(6) -0.0006(6) 0.0045(5) -0.0020(5)
C6 0.0160(7) 0.0212(9) 0.0164(7) -0.0011(6) 0.0033(5) -0.0027(6)
C5 0.0179(7) 0.0205(9) 0.0110(6) -0.0006(5) 0.0032(5) -0.0017(6)
C4 0.0196(7) 0.0206(9) 0.0112(6) 0.0018(5) 0.0057(5) -0.0015(6)
C3 0.0185(7) 0.0228(10) 0.0276(8) 0.0023(6) 0.0094(6) -0.0010(6)
C2 0.0151(6) 0.0272(9) 0.0227(7) -0.0015(7) 0.0064(5) 0.0018(6)

loop_
_atom_type_symbol
_atom_type_description
_atom_type_scat_dispersion_real
_atom_type_scat_dispersion_imag
_atom_type_scat_source
C C 0.0181 0.0091 'International Tables Vol C Tables 4.2.6.8 and 6.1.1.4'
H H 0.0000 0.0000 'International Tables Vol C Tables 4.2.6.8 and 6.1.1.4'
N N 0.0311 0.0180 'International Tables Vol C Tables 4.2.6.8 and 6.1.1.4'
O O 0.0492 0.0322 'International Tables Vol C Tables 4.2.6.8 and 6.1.1.4'

loop_
_geom_angle_atom_site_label_1
_geom_angle_atom_site_label_2
_geom_angle_atom_site_label_3
_geom_angle
_geom_angle_site_symmetry_1
_geom_angle_site_symmetry_3
_geom_angle_publ_flag
C7 C8 C15 111.41(13) . . ?
C7 C8 H8A 109.3 . . ?
C15 C8 H8A 109.3 . . ?
C7 C8 H8B 109.3 . . ?
C15 C8 H8B 109.3 . . ?
H8A C8 H8B 108.0 . . ?
N5 O5 H5 109.5 . . ?
C17 N1 C1 110.39(13) . . ?
C17 N1 C9 111.24(13) . . ?
C1 N1 C9 110.12(12) . . ?
C5 N5 O5 112.22(12) . . ?
C15 C16 H16A 109.5 . . ?
C15 C16 H16B 109.5 . . ?
H16A C16 H16B 109.5 . . ?
C15 C16 H16C 109.5 . . ?
H16A C16 H16C 109.5 . . ?
H16B C16 H16C 109.5 . . ?
C16 C15 C8 112.56(15) . . ?
C16 C15 C14 111.48(15) . . ?
C8 C15 C14 109.69(13) . . ?
C16 C15 H15 107.6 . . ?
C8 C15 H15 107.6 . . ?
C14 C15 H15 107.6 . . ?
C13 C14 C15 113.00(12) . . ?
C13 C14 H14A 109.0 . . ?
C15 C14 H14A 109.0 . . ?
C13 C14 H14B 109.0 . . ?
C15 C14 H14B 109.0 . . ?
H14A C14 H14B 107.8 . . ?
O13 C13 C14 121.95(14) . . ?
O13 C13 C12 121.79(13) . . ?
C14 C13 C12 116.26(13) . . ?
C13 C12 C11 109.62(13) . . ?
C13 C12 C7 108.45(12) . . ?
C11 C12 C7 114.69(13) . . ?
C13 C12 H12 108.0 . . ?
C11 C12 H12 108.0 . . ?
C7 C12 H12 108.0 . . ?
C12 C11 C10 113.30(14) . . ?
C12 C11 H11A 108.9 . . ?
C10 C11 H11A 108.9 . . ?
C12 C11 H11B 108.9 . . ?
C10 C11 H11B 108.9 . . ?
H11A C11 H11B 107.7 . . ?
C9 C10 C11 113.54(11) . . ?
C9 C10 H10A 108.9 . . ?
C11 C10 H10A 108.9 . . ?
C9 C10 H10B 108.9 . . ?
C11 C10 H10B 108.9 . . ?
H10A C10 H10B 107.7 . . ?
N1 C9 C10 113.29(12) . . ?
N1 C9 H9A 108.9 . . ?
C10 C9 H9A 108.9 . . ?
N1 C9 H9B 108.9 . . ?
C10 C9 H9B 108.9 . . ?
H9A C9 H9B 107.7 . . ?
N1 C17 H17A 109.5 . . ?
N1 C17 H17B 109.5 . . ?
H17A C17 H17B 109.5 . . ?
N1 C17 H17C 109.5 . . ?
H17A C17 H17C 109.5 . . ?
H17B C17 H17C 109.5 . . ?
N1 C1 C2 112.28(12) . . ?
N1 C1 H1A 109.1 . . ?
C2 C1 H1A 109.1 . . ?
N1 C1 H1B 109.1 . . ?
C2 C1 H1B 109.1 . . ?
H1A C1 H1B 107.9 . . ?
C8 C7 C6 111.39(12) . . ?
C8 C7 C12 111.56(12) . . ?
C6 C7 C12 113.38(12) . . ?
C8 C7 H7 106.7 . . ?
C6 C7 H7 106.7 . . ?
C12 C7 H7 106.7 . . ?
C5 C6 C7 112.68(12) . . ?
C5 C6 H6A 109.1 . . ?
C7 C6 H6A 109.1 . . ?
C5 C6 H6B 109.1 . . ?
C7 C6 H6B 109.1 . . ?
H6A C6 H6B 107.8 . . ?
N5 C5 C4 112.93(13) . . ?
N5 C5 C6 125.41(14) . . ?
C4 C5 C6 121.42(14) . . ?
O4 C4 C5 119.42(13) . . ?
O4 C4 C3 120.95(14) . . ?
C5 C4 C3 119.30(14) . . ?
C4 C3 C2 113.29(14) . . ?
C4 C3 H3A 108.9 . . ?
C2 C3 H3A 108.9 . . ?
C4 C3 H3B 108.9 . . ?
C2 C3 H3B 108.9 . . ?
H3A C3 H3B 107.7 . . ?
C3 C2 C1 112.07(13) . . ?
C3 C2 H2A 109.2 . . ?
C1 C2 H2A 109.2 . . ?
C3 C2 H2B 109.2 . . ?
C1 C2 H2B 109.2 . . ?
H2A C2 H2B 107.9 . . ?

loop_
_geom_bond_atom_site_label_1
_geom_bond_atom_site_label_2
_geom_bond_distance
_geom_bond_site_symmetry_2
_geom_bond_publ_flag
O13 C13 1.214(2) . ?
C8 C7 1.5297(19) . ?
C8 C15 1.537(2) . ?
C8 H8A 0.9900 . ?
C8 H8B 0.9900 . ?
O5 N5 1.3837(18) . ?
O5 H5 0.8400 . ?
O4 C4 1.218(2) . ?
N1 C17 1.457(2) . ?
N1 C1 1.4618(19) . ?
N1 C9 1.4679(17) . ?
N5 C5 1.286(2) . ?
C16 C15 1.526(3) . ?
C16 H16A 0.9800 . ?
C16 H16B 0.9800 . ?
C16 H16C 0.9800 . ?
C15 C14 1.539(2) . ?
C15 H15 1.0000 . ?
C14 C13 1.512(2) . ?
C14 H14A 0.9900 . ?
C14 H14B 0.9900 . ?
C13 C12 1.519(2) . ?
C12 C11 1.537(2) . ?
C12 C7 1.550(2) . ?
C12 H12 1.0000 . ?
C11 C10 1.539(2) . ?
C11 H11A 0.9900 . ?
C11 H11B 0.9900 . ?
C10 C9 1.5267(19) . ?
C10 H10A 0.9900 . ?
C10 H10B 0.9900 . ?
C9 H9A 0.9900 . ?
C9 H9B 0.9900 . ?
C17 H17A 0.9800 . ?
C17 H17B 0.9800 . ?
C17 H17C 0.9800 . ?
C1 C2 1.5299(19) . ?
C1 H1A 0.9900 . ?
C1 H1B 0.9900 . ?
C7 C6 1.5447(19) . ?
C7 H7 1.0000 . ?
C6 C5 1.5065(19) . ?
C6 H6A 0.9900 . ?
C6 H6B 0.9900 . ?
C5 C4 1.500(2) . ?
C4 C3 1.511(2) . ?
C3 C2 1.527(2) . ?
C3 H3A 0.9900 . ?
C3 H3B 0.9900 . ?
C2 H2A 0.9900 . ?
C2 H2B 0.9900 . ?

loop_
_geom_hbond_atom_site_label_D
_geom_hbond_atom_site_label_H
_geom_hbond_atom_site_label_A
_geom_hbond_distance_DH
_geom_hbond_distance_HA
_geom_hbond_distance_DA
_geom_hbond_angle_DHA
_geom_hbond_site_symmetry_A
O5 H5 O4 0.84 1.84 2.6664(17) 166.7 1_545

loop_
_geom_torsion_atom_site_label_1
_geom_torsion_atom_site_label_2
_geom_torsion_atom_site_label_3
_geom_torsion_atom_site_label_4
_geom_torsion
_geom_torsion_site_symmetry_1
_geom_torsion_site_symmetry_2
_geom_torsion_site_symmetry_3
_geom_torsion_site_symmetry_4
_geom_torsion_publ_flag
C7 C8 C15 C16 -68.64(18) . . . . ?
C7 C8 C15 C14 56.09(19) . . . . ?
C16 C15 C14 C13 74.99(18) . . . . ?
C8 C15 C14 C13 -50.4(2) . . . . ?
C15 C14 C13 O13 -130.86(18) . . . . ?
C15 C14 C13 C12 50.2(2) . . . . ?
O13 C13 C12 C11 -103.88(19) . . . . ?
C14 C13 C12 C11 75.03(17) . . . . ?
O13 C13 C12 C7 130.21(17) . . . . ?
C14 C13 C12 C7 -50.88(19) . . . . ?
C13 C12 C11 C10 68.35(15) . . . . ?
C7 C12 C11 C10 -169.39(11) . . . . ?
C12 C11 C10 C9 63.71(17) . . . . ?
C17 N1 C9 C10 61.85(17) . . . . ?
C1 N1 C9 C10 -175.44(13) . . . . ?
C11 C10 C9 N1 47.1(2) . . . . ?
C17 N1 C1 C2 -74.80(17) . . . . ?
C9 N1 C1 C2 161.98(14) . . . . ?
C15 C8 C7 C6 172.04(14) . . . . ?
C15 C8 C7 C12 -60.15(18) . . . . ?
C13 C12 C7 C8 54.97(18) . . . . ?
C11 C12 C7 C8 -67.92(17) . . . . ?
C13 C12 C7 C6 -178.30(13) . . . . ?
C11 C12 C7 C6 58.81(17) . . . . ?
C8 C7 C6 C5 -175.84(14) . . . . ?
C12 C7 C6 C5 57.34(18) . . . . ?
O5 N5 C5 C4 -172.14(11) . . . . ?
O5 N5 C5 C6 2.33(18) . . . . ?
C7 C6 C5 N5 62.26(18) . . . . ?
C7 C6 C5 C4 -123.71(14) . . . . ?
N5 C5 C4 O4 154.20(13) . . . . ?
C6 C5 C4 O4 -20.52(19) . . . . ?
N5 C5 C4 C3 -19.24(17) . . . . ?
C6 C5 C4 C3 166.05(12) . . . . ?
O4 C4 C3 C2 47.99(19) . . . . ?
C5 C4 C3 C2 -138.69(14) . . . . ?
C4 C3 C2 C1 70.85(18) . . . . ?
N1 C1 C2 C3 -66.0(2) . . . . ?
